data_4518739
loop_
_publ_author_name
'Kubota, Koji'
'Miura, Daiyo'
'Takeuchi, Takumi'
'Osaki, Shun'
'Ito, Hajime'

_publ_section_title
;
 Synthesis of Chiral \a-Amino Tertiary Boronates via the Catalytic
 Enantioselective Nucleophilic Borylation of Dialkyl Ketimines
;
_journal_name_full 'ACS Catalysis'
_journal_page_first 6733
_journal_page_last 6740
_journal_paper_doi 10.1021/acscatal.1c01689
_journal_year 2021
_chemical_absolute_configuration syn
_chemical_formula_moiety '2(C26 H39 B N O3 P)'
_chemical_formula_sum 'C52 H78 B2 N2 O6 P2'
_chemical_formula_weight 910.72
_space_group_crystal_system monoclinic
_space_group_IT_number 4
_space_group_name_Hall 'P 2yb'
_space_group_name_H-M_alt 'P 1 21 1'
_atom_sites_solution_hydrogens mixed
_atom_sites_solution_primary dual
_audit_creation_date 2020-12-01
_audit_creation_method
;
Olex2 1.2
(compiled 2018.05.29 svn.r3508 for OlexSys, GUI svn.r5506)
;
_cell_angle_alpha 90
_cell_angle_beta 111.6360(10)
_cell_angle_gamma 90
_cell_formula_units_Z 2
_cell_length_a 7.83470(10)
_cell_length_b 33.8529(3)
_cell_length_c 10.56040(10)
_cell_measurement_reflns_used 10259
_cell_measurement_temperature 123
_cell_measurement_theta_max 73.3000
_cell_measurement_theta_min 4.6680
_cell_volume 2603.57(5)
_computing_cell_refinement 'CrysAlisPro 1.171.39.43a (Rigaku OD, 2018)'
_computing_data_collection 'CrysAlisPro 1.171.39.43a (Rigaku OD, 2018)'
_computing_data_reduction 'CrysAlisPro 1.171.39.43a (Rigaku OD, 2018)'
_computing_molecular_graphics 'Olex2 (Dolomanov et al., 2009)'
_computing_publication_material 'Olex2 (Dolomanov et al., 2009)'
_computing_structure_refinement 'ShelXL (Sheldrick, 2015)'
_computing_structure_solution 'ShelXT (Sheldrick, 2015)'
_diffrn_ambient_temperature 123
_diffrn_detector 'PLATUS 200K area detector'
_diffrn_detector_area_resol_mean 5.811
_diffrn_detector_type 'HPC area detector'
_diffrn_measured_fraction_theta_full 0.941
_diffrn_measured_fraction_theta_max 0.910
_diffrn_measurement_details
;
List of Runs (angles in degrees, time in seconds):

  # Type    Start    End  Width  t~exp~   \w     \q     \k     \f   Frames
--------------------------------------------------------------------------
  1  \w    -18.00   9.00   0.50    3.89    --    5.00  43.00   3.00   54
  2  \w    -83.00  26.00   0.50    3.89    --    5.00  52.00 148.00  218
  3  \w   -182.00-157.00   0.50    3.89    --  -96.30  43.00   3.00   50
  4  \w    -95.00 -48.00   0.50    3.89    --  -96.30  52.00 148.00   94
  5  \w     10.00  38.00   0.50    3.89    --    5.00  43.00   3.00   56
  6  \w    -89.00  -9.00   0.50    3.89    --  -96.30  43.00-120.00  160
  7  \w   -186.00-107.00   0.50    3.89    --  -96.30  29.00-150.00  158
  8  \w    -86.00 -11.00   0.50    3.89    --  -96.30  29.00-150.00  150
  9  \w   -180.00  -7.00   0.50    3.89    --  -96.30  43.00  30.00  346
 10  \w   -180.00-134.00   0.50    3.89    --  -96.30  43.00-120.00   92
;
_diffrn_measurement_device 'four-circle diffractometer'
_diffrn_measurement_device_type 'Rigaku XtaLAB P200'
_diffrn_measurement_method '\w scans'
_diffrn_orient_matrix_type 'CrysAlisPro convention (1999,Acta A55,543-557)'
_diffrn_orient_matrix_UB_11 0.0804474000
_diffrn_orient_matrix_UB_12 0.0184694000
_diffrn_orient_matrix_UB_13 0.1431896000
_diffrn_orient_matrix_UB_21 -0.1559717000
_diffrn_orient_matrix_UB_22 0.0307356000
_diffrn_orient_matrix_UB_23 -0.0414976000
_diffrn_orient_matrix_UB_31 -0.1181170000
_diffrn_orient_matrix_UB_32 -0.0280119000
_diffrn_orient_matrix_UB_33 0.0489092000
_diffrn_radiation_monochromator 'multi-layer mirror optics'
_diffrn_radiation_probe x-ray
_diffrn_radiation_type CuK\a
_diffrn_radiation_wavelength 1.54184
_diffrn_reflns_av_R_equivalents 0.0223
_diffrn_reflns_av_unetI/netI 0.0268
_diffrn_reflns_Laue_measured_fraction_full 0.941
_diffrn_reflns_Laue_measured_fraction_max 0.910
_diffrn_reflns_limit_h_max 9
_diffrn_reflns_limit_h_min -9
_diffrn_reflns_limit_k_max 41
_diffrn_reflns_limit_k_min -41
_diffrn_reflns_limit_l_max 13
_diffrn_reflns_limit_l_min -12
_diffrn_reflns_number 12604
_diffrn_reflns_point_group_measured_fraction_full 0.791
_diffrn_reflns_point_group_measured_fraction_max 0.752
_diffrn_reflns_theta_full 67.684
_diffrn_reflns_theta_max 73.768
_diffrn_reflns_theta_min 4.690
_diffrn_source 'rotating anode X-ray generator'
_diffrn_source_type micromax007
_exptl_absorpt_coefficient_mu 1.132
_exptl_absorpt_correction_T_max 1.00000
_exptl_absorpt_correction_T_min 0.57721
_exptl_absorpt_correction_type multi-scan
_exptl_absorpt_process_details
;
CrysAlisPro 1.171.39.43a (Rigaku Oxford Diffraction, 2018)
Empirical absorption correction using spherical harmonics,
 implemented in SCALE3 ABSPACK scaling algorithm.
;
_exptl_crystal_colour colourless
_exptl_crystal_colour_primary colourless
_exptl_crystal_density_diffrn 1.162
_exptl_crystal_description block
_exptl_crystal_F_000 984
_exptl_crystal_size_max 0.15
_exptl_crystal_size_mid 0.15
_exptl_crystal_size_min 0.1
_refine_diff_density_max 0.229
_refine_diff_density_min -0.244
_refine_diff_density_rms 0.037
_refine_ls_abs_structure_details
;
 Flack x determined using 2815 quotients [(I+)-(I-)]/[(I+)+(I-)]
 (Parsons, Flack and Wagner, Acta Cryst. B69 (2013) 249-259).
;
_refine_ls_abs_structure_Flack 0.075(10)
_refine_ls_extinction_method none
_refine_ls_goodness_of_fit_ref 1.109
_refine_ls_hydrogen_treatment constr
_refine_ls_matrix_type full
_refine_ls_number_parameters 701
_refine_ls_number_reflns 7917
_refine_ls_number_restraints 349
_refine_ls_restrained_S_all 1.089
_refine_ls_R_factor_all 0.0332
_refine_ls_R_factor_gt 0.0324
_refine_ls_shift/su_max 0.001
_refine_ls_shift/su_mean 0.000
_refine_ls_structure_factor_coef Fsqd
_refine_ls_weighting_details 'w=1/[\s^2^(Fo^2^)+(0.0649P)^2^+0.0744P] where P=(Fo^2^+2Fc^2^)/3'
_refine_ls_weighting_scheme calc
_refine_ls_wR_factor_gt 0.0931
_refine_ls_wR_factor_ref 0.0939
_reflns_Friedel_coverage 0.625
_reflns_Friedel_fraction_full 0.635
_reflns_Friedel_fraction_max 0.589
_reflns_number_gt 7650
_reflns_number_total 7917
_reflns_threshold_expression 'I > 2\s(I)'
_cod_data_source_file cs1c01689_si_002.cif
_cod_data_source_block mur_20200210
_cod_database_code 4518739
_shelx_shelxl_version_number 2018/1
_shelx_space_group_comment
;
The symmetry employed for this shelxl refinement is uniquely defined
by the following loop, which should always be used as a source of
symmetry information in preference to the above space-group names.
They are only intended as comments.
;
_reflns_odcompleteness_completeness 94.15
_reflns_odcompleteness_iscentric 1
_reflns_odcompleteness_theta 66.97
_olex2_refinement_description
;
1. Fixed Uiso
 At 1.2 times of:
  All C(H) groups, All N(H) groups
 At 1.5 times of:
  All C(H,H,H) groups
2. Uiso/Uaniso restraints and constraints
C00E \\sim C01O \\sim C01B \\sim C01N \\sim C01I \\sim C00H: within 1.7A with
sigma of 0.04 and sigma for terminal atoms of 0.08
C01L \\sim C01Q \\sim C01P \\sim C01M \\sim C00O \\sim C010: within 1.7A with
sigma of 0.04 and sigma for terminal atoms of 0.08
C00H \\sim C00E \\sim C01O \\sim C01B \\sim C01N \\sim C01I \\sim C1: within
1.7A with sigma of 0.04 and sigma for terminal atoms of 0.08
C1A \\sim C0AA \\sim C1AA \\sim C2AA \\sim C3AA \\sim C4AA \\sim C5AA: within
1.7A with sigma of 0.04 and sigma for terminal atoms of 0.08
C01R \\sim C01M \\sim C00O \\sim C010 \\sim C01L \\sim C01Q \\sim C01P: within
1.7A with sigma of 0.04 and sigma for terminal atoms of 0.08
C6AA \\sim C0 \\sim C7AA \\sim C8AA \\sim C9AA \\sim C0BA \\sim C01S: within
1.7A with sigma of 0.04 and sigma for terminal atoms of 0.08
3. Rigid body (RIGU) restrains
 C01I, C01N, C01B, C01O, C00E, C00H
 with sigma for 1-2 distances of 0.004 and sigma for 1-3 distances of 0.004
 C01L, C01Q, C01P, C01M, C00O, C010
 with sigma for 1-2 distances of 0.004 and sigma for 1-3 distances of 0.004
 C00H, C00E, C01O, C01B, C01N, C01I, C1
 with sigma for 1-2 distances of 0.004 and sigma for 1-3 distances of 0.004
 C1A, C0AA, C1AA, C2AA, C3AA, C4AA, C5AA
 with sigma for 1-2 distances of 0.004 and sigma for 1-3 distances of 0.004
 C01M, C00O, C010, C01L, C01Q, C01P, C01R
 with sigma for 1-2 distances of 0.004 and sigma for 1-3 distances of 0.004
 C01S, C0BA, C6AA, C0, C7AA, C8AA, C9AA
 with sigma for 1-2 distances of 0.004 and sigma for 1-3 distances of 0.004
4. Others
 Fixed Sof: C00H(0.5) H00L(0.5) C00E(0.5) C01O(0.5) C01B(0.5) H01Z(0.5)
 C01N(0.5) H01(0.5) C01I(0.5) H0AA(0.5) C01M(0.5) C00O(0.5) C010(0.5) H010(0.5)
 C01L(0.5) H01S(0.5) C01Q(0.5) H01T(0.5) C01P(0.5) H01U(0.5) C01R(0.5)
 H01V(0.5) H01W(0.5) H01X(0.5) C1(0.5) H1A(0.5) H1B(0.5) H1C(0.5) C1A(0.5)
 H1AB(0.5) H1AC(0.5) H1AD(0.5) C0AA(0.5) C1AA(0.5) H1AE(0.5) C2AA(0.5)
 H2AB(0.5) C3AA(0.5) H3AB(0.5) C4AA(0.5) H4AB(0.5) C5AA(0.5) C6AA(0.5) C0(0.5)
 H0(0.5) C7AA(0.5) H7AA(0.5) C8AA(0.5) H8AA(0.5) C9AA(0.5) H9AA(0.5) C0BA(0.5)
 C01S(0.5) H01Y(0.5) HN(0.5) HO(0.5)
5.a Riding coordinates:
 N009(H009)
5.b Aromatic/amide H refined with riding coordinates:
 N00A(H00K), C00C(H00C), C00H(H00L), C01B(H01Z), C01N(H01), C01I(H0AA),
 C00M(H00M), C00P(H00P), C00Q(H00Q), C00V(H00V), C011(H011), C012(H012),
 C018(H018), C010(H010), C01L(H01S), C01Q(H01T), C01P(H01U), C1AA(H1AE),
 C2AA(H2AB), C3AA(H3AB), C4AA(H4AB), C0(H0), C7AA(H7AA), C8AA(H8AA), C9AA(H9AA)
5.c Fitted hexagon refined as free rotating group:
 C00H(C00E,C01O,C01B,C01N,C01I), C01M(C00O,C010,C01L,C01Q,C01P)
5.d Idealised Me refined as rotating group:
 C00G(H00A,H00B,H00D), C00S(H00N,H00O,H00R), C00T(H00E,H00F,H00G), C00X(H00S,
 H00T,H00U), C00Y(H00H,H00I,H00J), C013(H1AA,H,HA), C014(H01A,H01B,H01C),
 C016(H01D,H01E,H01F), C017(H01G,H01H,H01I), C019(H01J,H01K,H01L), C01A(H2AA,HB,
 HC), C01C(H3AA,HD,HE), C01D(H4AA,HF,HG), C01E(H01M,H01N,H01O), C01F(H5AA,HH,
 HI), C01H(H6AA,HJ,HK), C01J(H0BA,HL,HM), C01K(H01P,H01Q,H01R), C01R(H01V,H01W,
 H01X), C1(H1A,H1B,H1C), C1A(H1AB,H1AC,H1AD), C01S(H01Y,HN,HO)
;
_olex2_submission_special_instructions 'No special instructions were received'
_oxdiff_exptl_absorpt_empirical_details
;
Empirical correction (ABSPACK) includes:
- Absorption correction using spherical harmonics
- Frame scaling
;
_oxdiff_exptl_absorpt_empirical_full_max 1.733
_oxdiff_exptl_absorpt_empirical_full_min 0.658

loop_
_space_group_symop_operation_xyz
'x, y, z'
'-x, y+1/2, -z'

loop_
_atom_site_label
_atom_site_type_symbol
_atom_site_fract_x
_atom_site_fract_y
_atom_site_fract_z
_atom_site_U_iso_or_equiv
_atom_site_adp_type
_atom_site_occupancy
_atom_site_site_symmetry_order
_atom_site_calc_flag
_atom_site_refinement_flags_posn
_atom_site_refinement_flags_adp
_atom_site_refinement_flags_occupancy
_atom_site_disorder_assembly
_atom_site_disorder_group
P01 P 0.09891(8) 0.39529(2) 0.24580(6) 0.02515(14) Uani 1 1 d . . . . .
P02 P -0.31809(8) 0.63270(2) 0.39075(7) 0.02933(15) Uani 1 1 d . . . . .
O003 O 0.2294(2) 0.36715(5) -0.08808(17) 0.0277(4) Uani 1 1 d . . . . .
O004 O 0.0288(3) 0.59078(5) 0.78813(17) 0.0312(4) Uani 1 1 d . . . . .
O005 O 0.0737(2) 0.58292(6) 0.58826(17) 0.0301(4) Uani 1 1 d . . . . .
O006 O 0.0847(3) 0.30758(5) -0.14580(17) 0.0306(4) Uani 1 1 d . . . . .
O007 O 0.0609(3) 0.37346(6) 0.3533(2) 0.0418(5) Uani 1 1 d . . . . .
O008 O -0.3623(3) 0.59877(6) 0.4612(2) 0.0389(5) Uani 1 1 d . . . . .
N009 N 0.2154(3) 0.37010(6) 0.17159(19) 0.0246(4) Uani 1 1 d . . . . .
H009 H 0.236250 0.385638 0.114484 0.029 Uiso 1 1 d R . . . .
N00A N -0.1217(3) 0.65560(7) 0.4779(2) 0.0308(5) Uani 1 1 d . . . . .
H00K H -0.068626 0.669426 0.434758 0.037 Uiso 1 1 calc R . . . .
C00B C -0.0354(3) 0.65262(8) 0.6302(2) 0.0273(5) Uani 1 1 d . . . . .
C00C C 0.4902(4) 0.47437(9) 0.4686(3) 0.0351(6) Uani 1 1 d . . . . .
H00C H 0.593035 0.474305 0.548914 0.042 Uiso 1 1 calc R . . . .
C00D C 0.3970(4) 0.43895(8) 0.4231(2) 0.0294(5) Uani 1 1 d . . . . .
C00F C -0.6801(3) 0.65940(8) 0.2633(3) 0.0319(5) Uani 1 1 d . . . . .
C00G C -0.0069(4) 0.31421(8) 0.1064(3) 0.0330(5) Uani 1 1 d . . . . .
H00A H -0.003582 0.312512 0.198025 0.049 Uiso 1 1 calc GR . . . .
H00B H -0.030253 0.288511 0.065114 0.049 Uiso 1 1 calc GR . . . .
H00D H -0.102759 0.332010 0.054911 0.049 Uiso 1 1 calc GR . . . .
C00H C -0.3028(15) 0.65218(14) 0.1311(7) 0.023(2) Uani 0.5 1 d . U P A 1
H00L H -0.326664 0.677323 0.156001 0.027 Uiso 0.5 1 calc R . P A 1
C00E C -0.2825(13) 0.62056(18) 0.2194(5) 0.021(2) Uani 0.5 1 d G U P A 1
C01O C -0.2468(8) 0.58299(15) 0.1821(5) 0.0256(13) Uani 0.5 1 d G U P A 1
C01B C -0.2315(9) 0.57704(13) 0.0565(6) 0.035(2) Uani 0.5 1 d G U P A 1
H01Z H -0.207621 0.551900 0.031534 0.042 Uiso 0.5 1 calc R . P A 1
C01N C -0.2518(7) 0.60866(17) -0.0318(4) 0.0331(12) Uani 0.5 1 d G U P A 1
H01 H -0.241538 0.604686 -0.115883 0.040 Uiso 0.5 1 calc R . P A 1
C01I C -0.2875(10) 0.64624(14) 0.0054(5) 0.0330(14) Uani 0.5 1 d G U P A 1
H0AA H -0.301059 0.667398 -0.053653 0.040 Uiso 0.5 1 calc R . P A 1
C00I C 0.1785(3) 0.32957(7) 0.1082(2) 0.0263(5) Uani 1 1 d . . . . .
C00J C 0.2381(3) 0.43934(7) 0.3040(2) 0.0264(5) Uani 1 1 d . . . . .
C00K C -0.4972(3) 0.66987(8) 0.3422(3) 0.0299(5) Uani 1 1 d . . . . .
C00L C 0.0612(4) 0.54881(8) 0.7784(3) 0.0329(6) Uani 1 1 d . . . . .
C00M C 0.4361(4) 0.50947(9) 0.3993(3) 0.0374(6) Uani 1 1 d . . . . .
H00M H 0.501530 0.532607 0.431919 0.045 Uiso 1 1 calc R . . . .
C00N C 0.1386(4) 0.68013(8) 0.6803(3) 0.0320(6) Uani 1 1 d . . . . .
C00P C 0.1845(4) 0.47534(8) 0.2340(3) 0.0337(6) Uani 1 1 d . . . . .
H00P H 0.080269 0.475991 0.154653 0.040 Uiso 1 1 calc R . . . .
C00Q C -0.7652(4) 0.72846(9) 0.2474(3) 0.0418(7) Uani 1 1 d . . . . .
H00Q H -0.854626 0.747877 0.214018 0.050 Uiso 1 1 calc R . . . .
C00R C 0.2178(4) 0.35920(8) -0.2275(3) 0.0305(5) Uani 1 1 d . . . . .
C00S C -0.1772(4) 0.66528(9) 0.6907(3) 0.0365(6) Uani 1 1 d . . . . .
H00N H -0.214719 0.691993 0.664336 0.055 Uiso 1 1 calc GR . . . .
H00O H -0.123665 0.663592 0.788263 0.055 Uiso 1 1 calc GR . . . .
H00R H -0.282144 0.648164 0.657469 0.055 Uiso 1 1 calc GR . . . .
C00T C 0.4062(4) 0.34492(10) -0.2167(3) 0.0411(7) Uani 1 1 d . . . . .
H00E H 0.496658 0.364361 -0.169873 0.062 Uiso 1 1 calc GR . . . .
H00F H 0.407234 0.340860 -0.306398 0.062 Uiso 1 1 calc GR . . . .
H00G H 0.433930 0.320504 -0.167035 0.062 Uiso 1 1 calc GR . . . .
C00U C 0.0673(4) 0.32652(8) -0.2748(3) 0.0333(6) Uani 1 1 d . . . . .
C00V C 0.2822(4) 0.50963(9) 0.2800(3) 0.0396(6) Uani 1 1 d . . . . .
H00V H 0.244888 0.532936 0.230960 0.048 Uiso 1 1 calc R . . . .
B00W B 0.1648(4) 0.33447(8) -0.0445(3) 0.0249(5) Uani 1 1 d . . . . .
C00X C -0.7374(4) 0.61709(10) 0.2290(4) 0.0497(9) Uani 1 1 d . . . . .
H00S H -0.664172 0.605406 0.183317 0.075 Uiso 1 1 calc GR . . . .
H00T H -0.864530 0.616144 0.170469 0.075 Uiso 1 1 calc GR . . . .
H00U H -0.719872 0.602734 0.311217 0.075 Uiso 1 1 calc GR . . . .
C00Y C 0.4724(4) 0.40128(10) 0.4990(3) 0.0402(6) Uani 1 1 d . . . . .
H00H H 0.544295 0.387815 0.455868 0.060 Uiso 1 1 calc GR . . . .
H00I H 0.372688 0.384627 0.497960 0.060 Uiso 1 1 calc GR . . . .
H00J H 0.548192 0.407377 0.591459 0.060 Uiso 1 1 calc GR . . . .
C00Z C 0.1503(4) 0.54774(8) 0.6682(3) 0.0359(6) Uani 1 1 d . . . . .
C011 C -0.4545(4) 0.70982(9) 0.3729(3) 0.0413(7) Uani 1 1 d . . . . .
H011 H -0.334307 0.716939 0.424957 0.050 Uiso 1 1 calc R . . . .
C012 C -0.5869(5) 0.73870(9) 0.3277(3) 0.0460(7) Uani 1 1 d . . . . .
H012 H -0.556705 0.764975 0.350983 0.055 Uiso 1 1 calc R . . . .
C013 C -0.1268(4) 0.52895(9) 0.7297(3) 0.0409(6) Uani 1 1 d . . . . .
H1AA H -0.184221 0.533714 0.794394 0.061 Uiso 1 1 calc GR . . . .
H H -0.112369 0.501025 0.721310 0.061 Uiso 1 1 calc GR . . . .
HA H -0.202084 0.539603 0.642781 0.061 Uiso 1 1 calc GR . . . .
C014 C 0.5242(4) 0.32015(11) 0.1976(4) 0.0498(8) Uani 1 1 d . . . . .
H01A H 0.517911 0.325992 0.107012 0.075 Uiso 1 1 calc GR . . . .
H01B H 0.622560 0.301900 0.239868 0.075 Uiso 1 1 calc GR . . . .
H01C H 0.545905 0.344073 0.249964 0.075 Uiso 1 1 calc GR . . . .
B015 B 0.0218(4) 0.60795(9) 0.6697(3) 0.0247(5) Uani 1 1 d . . . . .
C016 C 0.3220(6) 0.26128(10) 0.1204(4) 0.0533(9) Uani 1 1 d . . . . .
H01D H 0.208380 0.249291 0.114759 0.080 Uiso 1 1 calc GR . . . .
H01E H 0.422503 0.244552 0.172140 0.080 Uiso 1 1 calc GR . . . .
H01F H 0.322625 0.264754 0.030369 0.080 Uiso 1 1 calc GR . . . .
C017 C -0.1266(4) 0.34270(11) -0.3355(3) 0.0480(8) Uani 1 1 d . . . . .
H01G H -0.212769 0.321696 -0.345052 0.072 Uiso 1 1 calc GR . . . .
H01H H -0.146678 0.353932 -0.423313 0.072 Uiso 1 1 calc GR . . . .
H01I H -0.142951 0.362701 -0.276554 0.072 Uiso 1 1 calc GR . . . .
C018 C -0.8091(4) 0.68937(9) 0.2173(3) 0.0385(6) Uani 1 1 d . . . . .
H018 H -0.929578 0.682779 0.164216 0.046 Uiso 1 1 calc R . . . .
C019 C 0.1667(4) 0.39736(9) -0.3079(3) 0.0382(6) Uani 1 1 d . . . . .
H01J H 0.065114 0.409450 -0.292636 0.057 Uiso 1 1 calc GR . . . .
H01K H 0.132770 0.391789 -0.403182 0.057 Uiso 1 1 calc GR . . . .
H01L H 0.269904 0.415002 -0.278743 0.057 Uiso 1 1 calc GR . . . .
C01A C 0.3571(4) 0.55370(11) 0.7251(5) 0.0592(10) Uani 1 1 d . . . . .
H2AA H 0.397026 0.561279 0.652852 0.089 Uiso 1 1 calc GR . . . .
HB H 0.416435 0.529511 0.765342 0.089 Uiso 1 1 calc GR . . . .
HC H 0.388561 0.574085 0.793076 0.089 Uiso 1 1 calc GR . . . .
C01C C 0.1801(6) 0.53364(12) 0.9177(3) 0.0602(10) Uani 1 1 d . . . . .
H3AA H 0.291838 0.548649 0.951612 0.090 Uiso 1 1 calc GR . . . .
HD H 0.208504 0.506309 0.911127 0.090 Uiso 1 1 calc GR . . . .
HE H 0.115524 0.536318 0.978815 0.090 Uiso 1 1 calc GR . . . .
C01D C 0.2371(5) 0.67620(11) 0.8348(3) 0.0516(8) Uani 1 1 d . . . . .
H4AA H 0.155914 0.684218 0.879382 0.077 Uiso 1 1 calc GR . . . .
HF H 0.344262 0.692726 0.864406 0.077 Uiso 1 1 calc GR . . . .
HG H 0.272961 0.649204 0.857333 0.077 Uiso 1 1 calc GR . . . .
C01E C 0.0974(6) 0.29562(10) -0.3691(3) 0.0525(9) Uani 1 1 d . . . . .
H01M H 0.209965 0.281734 -0.322232 0.079 Uiso 1 1 calc GR . . . .
H01N H 0.104346 0.308360 -0.448315 0.079 Uiso 1 1 calc GR . . . .
H01O H -0.003049 0.277262 -0.396369 0.079 Uiso 1 1 calc GR . . . .
C01F C 0.2748(4) 0.66872(11) 0.6135(4) 0.0473(8) Uani 1 1 d . . . . .
H5AA H 0.301195 0.640985 0.626198 0.071 Uiso 1 1 calc GR . . . .
HH H 0.386317 0.683489 0.654583 0.071 Uiso 1 1 calc GR . . . .
HI H 0.222474 0.674521 0.517875 0.071 Uiso 1 1 calc GR . . . .
C01G C 0.3421(4) 0.30174(8) 0.1910(3) 0.0376(6) Uani 1 1 d . . . . .
C01H C 0.0855(5) 0.72326(10) 0.6478(5) 0.0592(10) Uani 1 1 d . . . . .
H6AA H 0.011220 0.725852 0.552818 0.089 Uiso 1 1 calc GR . . . .
HJ H 0.194505 0.738961 0.668487 0.089 Uiso 1 1 calc GR . . . .
HK H 0.017343 0.732174 0.701491 0.089 Uiso 1 1 calc GR . . . .
C01J C 0.1007(6) 0.51190(11) 0.5764(4) 0.0586(9) Uani 1 1 d . . . . .
H0BA H -0.030187 0.510641 0.530564 0.088 Uiso 1 1 calc GR . . . .
HL H 0.142996 0.488474 0.630129 0.088 Uiso 1 1 calc GR . . . .
HM H 0.157767 0.513814 0.510336 0.088 Uiso 1 1 calc GR . . . .
C01K C 0.3513(5) 0.29519(10) 0.3367(3) 0.0475(8) Uani 1 1 d . . . . .
H01P H 0.357517 0.320265 0.380653 0.071 Uiso 1 1 calc GR . . . .
H01Q H 0.458482 0.279947 0.386258 0.071 Uiso 1 1 calc GR . . . .
H01R H 0.243557 0.281253 0.334607 0.071 Uiso 1 1 calc GR . . . .
C01M C -0.2561(13) 0.4324(3) 0.1268(7) 0.035(2) Uani 0.5 1 d . U P B 1
C00O C -0.1069(11) 0.4160(4) 0.1044(9) 0.024(3) Uani 0.5 1 d G U P B 1
C010 C -0.0981(10) 0.4176(3) -0.0246(11) 0.024(2) Uani 0.5 1 d G U P B 1
H010 H 0.001693 0.406624 -0.039535 0.028 Uiso 0.5 1 calc R . P B 1
C01L C -0.2385(11) 0.4355(3) -0.1312(8) 0.046(2) Uani 0.5 1 d G U P B 1
H01S H -0.232665 0.436509 -0.217504 0.055 Uiso 0.5 1 calc R . P B 1
C01Q C -0.3878(9) 0.4518(3) -0.1089(7) 0.048(2) Uani 0.5 1 d G U P B 1
H01T H -0.481704 0.463794 -0.180193 0.057 Uiso 0.5 1 calc R . P B 1
C01P C -0.3966(10) 0.4503(2) 0.0201(8) 0.050(3) Uani 0.5 1 d G U P B 1
H01U H -0.496387 0.461195 0.035088 0.060 Uiso 0.5 1 calc R . P B 1
C01R C -0.2717(16) 0.4323(4) 0.2634(13) 0.056(3) Uani 0.5 1 d . U P B 1
H01V H -0.256173 0.405884 0.298769 0.084 Uiso 0.5 1 calc GR . P B 1
H01W H -0.390477 0.442009 0.255084 0.084 Uiso 0.5 1 calc GR . P B 1
H01X H -0.178325 0.449038 0.324251 0.084 Uiso 0.5 1 calc GR . P B 1
C1 C -0.2190(10) 0.54704(16) 0.2738(6) 0.0419(14) Uani 0.5 1 d . U P A 1
H1A H -0.143494 0.554087 0.365422 0.063 Uiso 0.5 1 calc GR . P A 1
H1B H -0.160090 0.526488 0.242231 0.063 Uiso 0.5 1 calc GR . P A 1
H1C H -0.335994 0.537827 0.271573 0.063 Uiso 0.5 1 calc GR . P A 1
C1A C -0.3077(9) 0.6874(2) 0.1447(6) 0.0416(14) Uani 0.5 1 d . U P A 2
H1AB H -0.285530 0.698669 0.068767 0.062 Uiso 0.5 1 calc GR . P A 2
H1AC H -0.217707 0.697021 0.228108 0.062 Uiso 0.5 1 calc GR . P A 2
H1AD H -0.428166 0.694755 0.140220 0.062 Uiso 0.5 1 calc GR . P A 2
C0AA C -0.2947(19) 0.6422(4) 0.1398(12) 0.040(2) Uani 0.5 1 d . U P A 2
C1AA C -0.2685(11) 0.6255(3) 0.0268(8) 0.0510(18) Uani 0.5 1 d . U P A 2
H1AE H -0.267683 0.641461 -0.044668 0.061 Uiso 0.5 1 calc R . P A 2
C2AA C -0.2444(14) 0.5862(4) 0.0223(14) 0.055(2) Uani 0.5 1 d . U P A 2
H2AB H -0.224024 0.575540 -0.051955 0.066 Uiso 0.5 1 calc R . P A 2
C3AA C -0.2490(9) 0.5616(3) 0.1234(10) 0.0571(19) Uani 0.5 1 d . U P A 2
H3AB H -0.238289 0.534410 0.115664 0.069 Uiso 0.5 1 calc R . P A 2
C4AA C -0.2697(10) 0.5775(2) 0.2364(9) 0.0423(16) Uani 0.5 1 d . U P A 2
H4AB H -0.265667 0.560856 0.307607 0.051 Uiso 0.5 1 calc R . P A 2
C5AA C -0.2972(15) 0.6186(3) 0.2477(11) 0.0260(14) Uani 0.5 1 d . U P A 2
C6AA C -0.1099(16) 0.4134(5) 0.1309(15) 0.032(3) Uani 0.5 1 d . U P B 2
C0 C -0.1417(15) 0.4169(4) -0.0085(15) 0.036(2) Uani 0.5 1 d . U P B 2
H0 H -0.055875 0.405824 -0.039758 0.044 Uiso 0.5 1 calc R . P B 2
C7AA C -0.2896(17) 0.4353(4) -0.1009(11) 0.059(3) Uani 0.5 1 d . U P B 2
H7AA H -0.304662 0.437319 -0.192251 0.071 Uiso 0.5 1 calc R . P B 2
C8AA C -0.4178(18) 0.4510(4) -0.0513(12) 0.062(3) Uani 0.5 1 d . U P B 2
H8AA H -0.522737 0.463341 -0.110996 0.075 Uiso 0.5 1 calc R . P B 2
C9AA C -0.3904(17) 0.4485(4) 0.0861(12) 0.060(3) Uani 0.5 1 d . U P B 2
H9AA H -0.478769 0.459256 0.115264 0.072 Uiso 0.5 1 calc R . P B 2
C0BA C -0.2422(16) 0.4312(3) 0.1792(12) 0.039(2) Uani 0.5 1 d . U P B 2
C01S C -0.2115(19) 0.4323(4) 0.3263(12) 0.060(3) Uani 0.5 1 d . U P B 2
H01Y H -0.205872 0.405855 0.360156 0.091 Uiso 0.5 1 calc GR . P B 2
HN H -0.310773 0.446222 0.339139 0.091 Uiso 0.5 1 calc GR . P B 2
HO H -0.097981 0.445665 0.375002 0.091 Uiso 0.5 1 calc GR . P B 2

loop_
_atom_site_aniso_label
_atom_site_aniso_U_11
_atom_site_aniso_U_22
_atom_site_aniso_U_33
_atom_site_aniso_U_23
_atom_site_aniso_U_13
_atom_site_aniso_U_12
P01 0.0293(3) 0.0268(3) 0.0220(3) -0.0022(2) 0.0125(2) -0.0027(3)
P02 0.0195(3) 0.0258(3) 0.0371(3) 0.0072(3) 0.0038(2) -0.0001(2)
O003 0.0341(8) 0.0271(9) 0.0235(8) -0.0020(7) 0.0123(7) -0.0035(8)
O004 0.0423(10) 0.0267(9) 0.0240(8) 0.0016(7) 0.0117(8) 0.0050(8)
O005 0.0291(8) 0.0348(10) 0.0279(8) -0.0026(7) 0.0124(7) 0.0015(8)
O006 0.0400(9) 0.0260(9) 0.0279(8) -0.0046(7) 0.0151(8) -0.0064(8)
O007 0.0628(13) 0.0407(11) 0.0329(9) -0.0043(8) 0.0308(10) -0.0151(10)
O008 0.0272(9) 0.0296(10) 0.0569(12) 0.0122(9) 0.0121(9) 0.0001(8)
N009 0.0274(9) 0.0258(10) 0.0225(9) 0.0011(8) 0.0115(8) -0.0009(8)
N00A 0.0226(9) 0.0370(12) 0.0273(10) 0.0098(9) 0.0026(8) -0.0041(9)
C00B 0.0222(10) 0.0320(13) 0.0260(12) 0.0036(10) 0.0071(10) 0.0008(10)
C00C 0.0303(12) 0.0453(16) 0.0289(12) -0.0099(11) 0.0100(11) -0.0090(12)
C00D 0.0307(12) 0.0368(14) 0.0229(11) -0.0044(10) 0.0124(10) -0.0016(11)
C00F 0.0243(11) 0.0295(13) 0.0378(13) -0.0007(10) 0.0065(10) -0.0005(10)
C00G 0.0390(13) 0.0282(13) 0.0363(13) -0.0039(10) 0.0192(11) -0.0085(11)
C00H 0.026(4) 0.023(4) 0.022(3) 0.000(2) 0.011(3) -0.005(3)
C00E 0.019(4) 0.026(3) 0.022(4) 0.000(3) 0.010(3) -0.003(2)
C01O 0.015(2) 0.032(3) 0.029(3) 0.000(3) 0.008(2) -0.002(2)
C01B 0.036(4) 0.034(4) 0.040(5) -0.007(3) 0.018(4) -0.005(3)
C01N 0.031(3) 0.047(4) 0.023(3) -0.010(3) 0.012(2) -0.005(3)
C01I 0.034(3) 0.041(3) 0.026(3) -0.002(3) 0.013(2) -0.007(3)
C00I 0.0291(11) 0.0234(11) 0.0278(11) 0.0014(9) 0.0121(10) 0.0006(10)
C00J 0.0318(12) 0.0298(13) 0.0200(11) -0.0033(9) 0.0121(10) -0.0005(10)
C00K 0.0235(11) 0.0261(12) 0.0342(12) 0.0025(10) 0.0037(10) -0.0005(10)
C00L 0.0393(13) 0.0258(13) 0.0275(12) 0.0057(10) 0.0052(11) 0.0052(11)
C00M 0.0427(14) 0.0413(15) 0.0310(12) -0.0092(11) 0.0168(12) -0.0136(13)
C00N 0.0282(12) 0.0321(14) 0.0307(13) 0.0037(10) 0.0052(10) -0.0017(11)
C00P 0.0428(14) 0.0308(13) 0.0248(12) -0.0017(10) 0.0093(11) -0.0055(12)
C00Q 0.0355(14) 0.0395(16) 0.0423(15) 0.0019(12) 0.0047(12) 0.0147(13)
C00R 0.0403(13) 0.0308(13) 0.0251(12) -0.0025(10) 0.0176(11) -0.0010(11)
C00S 0.0336(13) 0.0334(14) 0.0462(15) 0.0028(12) 0.0190(12) 0.0072(11)
C00T 0.0486(16) 0.0417(16) 0.0422(15) 0.0078(12) 0.0276(14) 0.0057(13)
C00U 0.0436(14) 0.0330(13) 0.0255(12) -0.0044(10) 0.0151(11) -0.0025(12)
C00V 0.0557(17) 0.0313(14) 0.0301(12) -0.0026(11) 0.0138(13) -0.0076(13)
B00W 0.0264(12) 0.0232(13) 0.0266(12) -0.0029(10) 0.0114(11) -0.0003(11)
C00X 0.0232(12) 0.0373(17) 0.074(2) -0.0098(15) 0.0009(13) -0.0040(12)
C00Y 0.0400(14) 0.0489(17) 0.0258(12) 0.0008(11) 0.0052(11) 0.0009(13)
C00Z 0.0299(12) 0.0325(14) 0.0449(15) -0.0017(11) 0.0133(12) 0.0069(11)
C011 0.0322(13) 0.0268(13) 0.0474(16) 0.0027(11) -0.0060(12) -0.0015(11)
C012 0.0491(17) 0.0287(14) 0.0438(16) 0.0016(12) -0.0020(14) 0.0065(13)
C013 0.0427(15) 0.0391(16) 0.0435(15) 0.0035(12) 0.0190(13) -0.0050(13)
C014 0.0331(14) 0.056(2) 0.0563(19) 0.0120(15) 0.0118(14) 0.0180(14)
B015 0.0199(11) 0.0308(14) 0.0219(12) -0.0006(10) 0.0061(10) 0.0000(11)
C016 0.071(2) 0.0327(16) 0.0501(18) 0.0034(13) 0.0147(16) 0.0202(16)
C017 0.0417(15) 0.0567(19) 0.0351(15) -0.0017(13) 0.0020(13) -0.0071(15)
C018 0.0234(11) 0.0456(16) 0.0407(15) -0.0010(12) 0.0049(11) 0.0045(12)
C019 0.0507(15) 0.0372(14) 0.0306(12) 0.0044(11) 0.0197(12) 0.0027(14)
C01A 0.0306(14) 0.0416(18) 0.098(3) -0.0015(18) 0.0149(17) 0.0099(14)
C01C 0.073(2) 0.048(2) 0.0367(17) 0.0134(14) -0.0061(16) 0.0071(18)
C01D 0.0505(17) 0.058(2) 0.0337(15) -0.0039(14) 0.0005(13) -0.0218(16)
C01E 0.078(2) 0.0456(18) 0.0413(16) -0.0182(14) 0.0308(17) -0.0116(17)
C01F 0.0304(13) 0.058(2) 0.0565(19) -0.0118(15) 0.0191(13) -0.0163(14)
C01G 0.0423(14) 0.0333(14) 0.0344(14) 0.0083(11) 0.0108(12) 0.0111(12)
C01H 0.0433(16) 0.0337(16) 0.085(3) 0.0112(17) 0.0051(18) -0.0065(14)
C01J 0.064(2) 0.0451(19) 0.077(2) -0.0223(18) 0.038(2) -0.0019(17)
C01K 0.064(2) 0.0356(15) 0.0345(15) 0.0105(12) 0.0090(14) 0.0075(15)
C01M 0.027(4) 0.033(3) 0.053(5) -0.010(4) 0.026(4) 0.000(3)
C00O 0.020(4) 0.017(4) 0.035(6) 0.000(3) 0.012(3) 0.002(3)
C010 0.012(3) 0.027(3) 0.028(4) -0.004(2) 0.003(2) 0.003(3)
C01L 0.041(5) 0.033(4) 0.046(5) -0.002(3) -0.005(3) 0.004(3)
C01Q 0.025(4) 0.035(4) 0.065(6) 0.001(4) -0.004(4) 0.009(3)
C01P 0.024(4) 0.041(4) 0.077(8) -0.004(9) 0.009(7) 0.006(3)
C01R 0.050(6) 0.059(5) 0.075(7) -0.016(6) 0.042(5) 0.002(4)
C1 0.066(4) 0.023(3) 0.044(3) 0.003(2) 0.029(3) 0.009(3)
C1A 0.041(3) 0.052(4) 0.035(3) 0.020(2) 0.018(2) 0.012(3)
C0AA 0.029(4) 0.052(5) 0.040(5) -0.008(4) 0.014(4) -0.002(4)
C1AA 0.030(3) 0.088(6) 0.034(3) -0.013(5) 0.011(3) -0.007(5)
C2AA 0.027(4) 0.085(6) 0.055(5) -0.038(5) 0.019(3) -0.007(4)
C3AA 0.036(3) 0.065(5) 0.069(5) -0.043(4) 0.019(4) -0.003(4)
C4AA 0.029(3) 0.042(4) 0.056(5) -0.017(3) 0.016(3) -0.008(3)
C5AA 0.014(3) 0.030(3) 0.035(3) -0.006(3) 0.010(3) 0.000(2)
C6AA 0.031(5) 0.031(4) 0.035(4) -0.003(3) 0.011(3) -0.010(3)
C0 0.030(5) 0.037(4) 0.038(5) -0.005(3) 0.009(4) 0.006(4)
C7AA 0.054(6) 0.039(4) 0.048(5) -0.010(4) -0.024(4) 0.017(5)
C8AA 0.042(5) 0.038(5) 0.075(8) -0.015(7) -0.016(6) 0.014(4)
C9AA 0.034(4) 0.040(4) 0.091(7) -0.015(6) 0.007(5) 0.009(3)
C0BA 0.035(4) 0.028(3) 0.062(6) -0.012(4) 0.027(5) -0.004(3)
C01S 0.073(8) 0.060(5) 0.074(7) -0.013(6) 0.058(6) 0.001(6)

loop_
_atom_type_symbol
_atom_type_description
_atom_type_scat_dispersion_real
_atom_type_scat_dispersion_imag
_atom_type_scat_source
C C 0.0181 0.0091 'International Tables Vol C Tables 4.2.6.8 and 6.1.1.4'
H H 0.0000 0.0000 'International Tables Vol C Tables 4.2.6.8 and 6.1.1.4'
B B 0.0090 0.0039 'International Tables Vol C Tables 4.2.6.8 and 6.1.1.4'
N N 0.0311 0.0180 'International Tables Vol C Tables 4.2.6.8 and 6.1.1.4'
O O 0.0492 0.0322 'International Tables Vol C Tables 4.2.6.8 and 6.1.1.4'
P P 0.2955 0.4335 'International Tables Vol C Tables 4.2.6.8 and 6.1.1.4'

loop_
_geom_angle_atom_site_label_1
_geom_angle_atom_site_label_2
_geom_angle_atom_site_label_3
_geom_angle
_geom_angle_site_symmetry_1
_geom_angle_site_symmetry_3
_geom_angle_publ_flag
O007 P01 N009 114.36(12) . . ?
O007 P01 C00J 114.68(11) . . ?
O007 P01 C00O 116.1(3) . . ?
O007 P01 C6AA 107.9(5) . . ?
N009 P01 C00J 102.57(11) . . ?
N009 P01 C00O 106.2(3) . . ?
N009 P01 C6AA 113.1(5) . . ?
C00J P01 C00O 101.2(4) . . ?
C6AA P01 C00J 103.8(5) . . ?
O008 P02 N00A 115.10(11) . . ?
O008 P02 C00E 116.0(2) . . ?
O008 P02 C00K 112.42(12) . . ?
O008 P02 C5AA 110.9(4) . . ?
N00A P02 C00E 100.9(3) . . ?
N00A P02 C00K 107.13(12) . . ?
C00K P02 C00E 104.0(2) . . ?
C5AA P02 N00A 104.9(4) . . ?
C5AA P02 C00K 105.7(4) . . ?
B00W O003 C00R 107.25(19) . . ?
B015 O004 C00L 107.54(19) . . ?
B015 O005 C00Z 107.2(2) . . ?
B00W O006 C00U 107.1(2) . . ?
C00I N009 P01 129.39(17) . . ?
C00B N00A P02 121.39(17) . . ?
N00A C00B C00N 108.2(2) . . ?
N00A C00B C00S 108.6(2) . . ?
N00A C00B B015 108.5(2) . . ?
C00N C00B B015 110.5(2) . . ?
C00S C00B C00N 111.5(2) . . ?
C00S C00B B015 109.5(2) . . ?
C00M C00C C00D 122.6(3) . . ?
C00C C00D C00J 118.6(2) . . ?
C00C C00D C00Y 119.5(2) . . ?
C00J C00D C00Y 121.9(2) . . ?
C00K C00F C00X 121.9(2) . . ?
C018 C00F C00K 118.2(2) . . ?
C018 C00F C00X 119.9(2) . . ?
C00E C00H C01I 120.0 . . ?
C00H C00E P02 115.8(3) . . ?
C00H C00E C01O 120.0 . . ?
C01O C00E P02 124.2(3) . . ?
C00E C01O C1 123.3(5) . . ?
C01B C01O C00E 120.0 . . ?
C01B C01O C1 116.7(5) . . ?
C01N C01B C01O 120.0 . . ?
C01B C01N C01I 120.0 . . ?
C01N C01I C00H 120.0 . . ?
N009 C00I C00G 109.8(2) . . ?
N009 C00I B00W 106.64(19) . . ?
N009 C00I C01G 108.4(2) . . ?
C00G C00I B00W 108.3(2) . . ?
C00G C00I C01G 112.2(2) . . ?
C01G C00I B00W 111.4(2) . . ?
C00D C00J P01 121.21(19) . . ?
C00D C00J C00P 118.2(2) . . ?
C00P C00J P01 120.51(19) . . ?
C00F C00K P02 120.3(2) . . ?
C011 C00K P02 120.68(19) . . ?
C011 C00K C00F 118.8(2) . . ?
O004 C00L C00Z 102.3(2) . . ?
O004 C00L C013 106.4(2) . . ?
O004 C00L C01C 108.9(2) . . ?
C013 C00L C00Z 112.3(2) . . ?
C01C C00L C00Z 115.6(3) . . ?
C01C C00L C013 110.5(3) . . ?
C00C C00M C00V 118.7(3) . . ?
C01D C00N C00B 109.9(2) . . ?
C01F C00N C00B 111.2(2) . . ?
C01F C00N C01D 107.8(3) . . ?
C01H C00N C00B 111.2(2) . . ?
C01H C00N C01D 108.2(3) . . ?
C01H C00N C01F 108.5(3) . . ?
C00V C00P C00J 121.7(3) . . ?
C018 C00Q C012 119.5(3) . . ?
O003 C00R C00T 106.5(2) . . ?
O003 C00R C00U 102.23(19) . . ?
O003 C00R C019 108.2(2) . . ?
C00T C00R C00U 113.4(2) . . ?
C019 C00R C00T 111.2(2) . . ?
C019 C00R C00U 114.4(2) . . ?
O006 C00U C00R 102.29(19) . . ?
O006 C00U C017 106.6(2) . . ?
O006 C00U C01E 108.9(2) . . ?
C017 C00U C00R 113.6(2) . . ?
C017 C00U C01E 110.1(3) . . ?
C01E C00U C00R 114.6(2) . . ?
C00P C00V C00M 120.1(3) . . ?
O003 B00W O006 113.3(2) . . ?
O003 B00W C00I 122.2(2) . . ?
O006 B00W C00I 124.4(2) . . ?
O005 C00Z C00L 102.19(19) . . ?
O005 C00Z C01A 105.8(2) . . ?
O005 C00Z C01J 109.4(3) . . ?
C01A C00Z C00L 114.0(3) . . ?
C01J C00Z C00L 114.6(3) . . ?
C01J C00Z C01A 110.2(3) . . ?
C012 C011 C00K 121.3(3) . . ?
C011 C012 C00Q 119.7(3) . . ?
O004 B015 O005 113.0(2) . . ?
O004 B015 C00B 124.0(2) . . ?
O005 B015 C00B 123.0(2) . . ?
C00Q C018 C00F 122.4(3) . . ?
C014 C01G C00I 109.6(2) . . ?
C014 C01G C016 108.1(3) . . ?
C016 C01G C00I 110.3(2) . . ?
C01K C01G C00I 111.9(2) . . ?
C01K C01G C014 108.4(3) . . ?
C01K C01G C016 108.4(3) . . ?
C00O C01M C01P 120.0 . . ?
C00O C01M C01R 122.5(7) . . ?
C01P C01M C01R 117.5(7) . . ?
C01M C00O P01 122.8(6) . . ?
C010 C00O P01 117.0(6) . . ?
C010 C00O C01M 120.0 . . ?
C00O C010 C01L 120.0 . . ?
C01Q C01L C010 120.0 . . ?
C01L C01Q C01P 120.0 . . ?
C01Q C01P C01M 120.0 . . ?
C1AA C0AA C1A 117.5(10) . . ?
C5AA C0AA C1A 121.4(8) . . ?
C5AA C0AA C1AA 120.9(11) . . ?
C2AA C1AA C0AA 119.6(10) . . ?
C1AA C2AA C3AA 122.2(9) . . ?
C2AA C3AA C4AA 119.1(9) . . ?
C3AA C4AA C5AA 121.8(9) . . ?
C0AA C5AA P02 128.1(7) . . ?
C0AA C5AA C4AA 116.4(10) . . ?
C4AA C5AA P02 115.5(8) . . ?
C0 C6AA P01 121.1(10) . . ?
C0 C6AA C0BA 117.5(9) . . ?
C0BA C6AA P01 120.7(11) . . ?
C7AA C0 C6AA 124.5(11) . . ?
C0 C7AA C8AA 116.4(10) . . ?
C9AA C8AA C7AA 120.8(10) . . ?
C0BA C9AA C8AA 123.3(12) . . ?
C6AA C0BA C01S 121.3(10) . . ?
C9AA C0BA C6AA 117.4(10) . . ?
C9AA C0BA C01S 121.1(9) . . ?

loop_
_geom_bond_atom_site_label_1
_geom_bond_atom_site_label_2
_geom_bond_distance
_geom_bond_site_symmetry_2
_geom_bond_publ_flag
P01 O007 1.4745(19) . ?
P01 N009 1.644(2) . ?
P01 C00J 1.816(3) . ?
P01 C00O 1.883(6) . ?
P01 C6AA 1.749(11) . ?
P02 O008 1.4776(19) . ?
P02 N00A 1.665(2) . ?
P02 C00E 1.973(4) . ?
P02 C00K 1.812(3) . ?
P02 C5AA 1.650(11) . ?
O003 C00R 1.466(3) . ?
O003 B00W 1.366(3) . ?
O004 C00L 1.453(3) . ?
O004 B015 1.362(3) . ?
O005 C00Z 1.455(3) . ?
O005 B015 1.371(3) . ?
O006 C00U 1.466(3) . ?
O006 B00W 1.369(3) . ?
N009 C00I 1.507(3) . ?
N00A C00B 1.501(3) . ?
C00B C00N 1.573(3) . ?
C00B C00S 1.533(4) . ?
C00B B015 1.589(4) . ?
C00C C00D 1.394(4) . ?
C00C C00M 1.378(4) . ?
C00D C00J 1.406(3) . ?
C00D C00Y 1.506(4) . ?
C00F C00K 1.412(3) . ?
C00F C00X 1.505(4) . ?
C00F C018 1.387(4) . ?
C00G C00I 1.537(4) . ?
C00H C00E 1.3900 . ?
C00H C01I 1.3900 . ?
C00E C01O 1.3900 . ?
C01O C01B 1.3900 . ?
C01O C1 1.520(7) . ?
C01B C01N 1.3900 . ?
C01N C01I 1.3900 . ?
C00I B00W 1.585(4) . ?
C00I C01G 1.571(3) . ?
C00J C00P 1.407(4) . ?
C00K C011 1.402(4) . ?
C00L C00Z 1.563(4) . ?
C00L C013 1.525(4) . ?
C00L C01C 1.511(4) . ?
C00M C00V 1.386(4) . ?
C00N C01D 1.531(4) . ?
C00N C01F 1.530(4) . ?
C00N C01H 1.523(4) . ?
C00P C00V 1.377(4) . ?
C00Q C012 1.385(4) . ?
C00Q C018 1.374(4) . ?
C00R C00T 1.517(4) . ?
C00R C00U 1.558(4) . ?
C00R C019 1.516(4) . ?
C00U C017 1.517(4) . ?
C00U C01E 1.522(4) . ?
C00Z C01A 1.520(4) . ?
C00Z C01J 1.512(4) . ?
C011 C012 1.376(4) . ?
C014 C01G 1.534(4) . ?
C016 C01G 1.539(4) . ?
C01G C01K 1.530(4) . ?
C01M C00O 1.3900 . ?
C01M C01P 1.3900 . ?
C01M C01R 1.492(12) . ?
C00O C010 1.3900 . ?
C010 C01L 1.3900 . ?
C01L C01Q 1.3900 . ?
C01Q C01P 1.3900 . ?
C1A C0AA 1.537(15) . ?
C0AA C1AA 1.403(12) . ?
C0AA C5AA 1.397(13) . ?
C1AA C2AA 1.345(16) . ?
C2AA C3AA 1.365(16) . ?
C3AA C4AA 1.373(10) . ?
C4AA C5AA 1.419(10) . ?
C6AA C0 1.405(13) . ?
C6AA C0BA 1.445(13) . ?
C0 C7AA 1.360(12) . ?
C7AA C8AA 1.399(19) . ?
C8AA C9AA 1.388(17) . ?
C9AA C0BA 1.347(13) . ?
C0BA C01S 1.483(13) . ?
